data_7158062
loop_
_publ_author_name
'Magre, Marc'
'Kuziola, Jennifer'
'N\"othling, Nils'
'Cornella, Josep'

_publ_section_title
;
 Dibismuthanes in catalysis: from synthesis and characterization to redox
 behavior towards oxidative cleavage of 1,2-diols.
;
_journal_issue 22
_journal_name_full 'Organic &amp; biomolecular chemistry'
_journal_page_first 4922
_journal_page_last 4929
_journal_paper_doi 10.1039/d1ob00367d
_journal_volume 19
_journal_year 2021
_chemical_formula_moiety 'C36 H26 Bi2 Cl4 O'
_chemical_formula_sum 'C36 H26 Bi2 Cl4 O'
_chemical_formula_weight 1034.33
_chemical_name_systematic
;
4,6-bis(dichlorodiphenyl-l5-bismuthanyl)dibenzo[b,d]furan
;
_chemical_properties_physical Moisture-sensitive,Moisture-sensitive
_space_group_crystal_system triclinic
_space_group_IT_number 2
_space_group_name_Hall '-P 1'
_space_group_name_H-M_alt 'P -1'
_atom_sites_solution_hydrogens geom
_atom_sites_solution_primary dual
_atom_sites_solution_secondary difmap
_audit_block_code KUJ-KA-319-01
_audit_creation_date 2021-01-27
_audit_creation_method
;
Olex2 1.3
(compiled 2020.07.31 svn.rc2a77460 for OlexSys, GUI svn.r6145)
;
_audit_update_record
;
2021-02-19 deposited with the CCDC.	2021-04-26 downloaded from the CCDC.
;
_cell_angle_alpha 101.289(2)
_cell_angle_beta 90.246(2)
_cell_angle_gamma 95.156(2)
_cell_formula_units_Z 2
_cell_length_a 9.0281(4)
_cell_length_b 12.1880(5)
_cell_length_c 15.1195(6)
_cell_measurement_reflns_used 9042
_cell_measurement_temperature 100(2)
_cell_measurement_theta_max 34.8857
_cell_measurement_theta_min 2.2656
_cell_volume 1624.47(12)
_computing_cell_refinement 'SAINT software (Bruker AXS, 2004)'
_computing_data_collection 'APEX3 (Bruker AXS, 2005-2017)'
_computing_data_reduction 'SAINT software (Bruker AXS, 2004)'
_computing_molecular_graphics 'DIAMOND (Crystal Impact GbR, 1997-2014)'
_computing_publication_material 'Olex2 1.3 (Dolomanov et al., 2009)'
_computing_structure_refinement 'SHELXL (G. M. Sheldrick, 2015)'
_computing_structure_solution 'SHELXT (G. M. Sheldrick, 2015)'
_diffrn_ambient_temperature 100(2)
_diffrn_detector_area_resol_mean 66.67
_diffrn_measured_fraction_theta_full 1.000
_diffrn_measured_fraction_theta_max 0.986
_diffrn_measurement_device_type 'Bruker-AXS Kappa Mach3 APEX-II'
_diffrn_measurement_method 'CCD \f- and \w-scans'
_diffrn_radiation_monochromator 'Incoatec Helios mirrors'
_diffrn_radiation_source 1\mS
_diffrn_radiation_type Mo-K\a
_diffrn_radiation_wavelength 0.71073
_diffrn_reflns_av_R_equivalents 0.0403
_diffrn_reflns_av_unetI/netI 0.0395
_diffrn_reflns_Laue_measured_fraction_full 1.000
_diffrn_reflns_Laue_measured_fraction_max 0.986
_diffrn_reflns_limit_h_max 14
_diffrn_reflns_limit_h_min -14
_diffrn_reflns_limit_k_max 19
_diffrn_reflns_limit_k_min -19
_diffrn_reflns_limit_l_max 24
_diffrn_reflns_limit_l_min -24
_diffrn_reflns_number 65647
_diffrn_reflns_point_group_measured_fraction_full 1.000
_diffrn_reflns_point_group_measured_fraction_max 0.986
_diffrn_reflns_theta_full 25.242
_diffrn_reflns_theta_max 35.077
_diffrn_reflns_theta_min 1.374
_diffrn_source_current 0.0
_diffrn_source_power 0.0
_diffrn_source_voltage 0.0
_diffrn_standards_number 0
_exptl_absorpt_coefficient_mu 11.176
_exptl_absorpt_correction_T_max 0.89794
_exptl_absorpt_correction_T_min 0.62769
_exptl_absorpt_correction_type gaussian
_exptl_absorpt_process_details 'SADABS (Bruker AXS, 2012)'
_exptl_crystal_colour colourless
_exptl_crystal_colour_primary colourless
_exptl_crystal_density_diffrn 2.115
_exptl_crystal_description plate
_exptl_crystal_F_000 968
_exptl_crystal_recrystallization_method 'Re-crystallisation from solvent:  dichloromethane, pentane'
_exptl_crystal_size_max 0.062
_exptl_crystal_size_mid 0.035
_exptl_crystal_size_min 0.011
_refine_diff_density_max 1.959
_refine_diff_density_min -1.375
_refine_diff_density_rms 0.172
_refine_ls_extinction_method none
_refine_ls_goodness_of_fit_ref 1.046
_refine_ls_hydrogen_treatment constr
_refine_ls_matrix_type full
_refine_ls_number_parameters 388
_refine_ls_number_reflns 14207
_refine_ls_number_restraints 0
_refine_ls_restrained_S_all 1.046
_refine_ls_R_factor_all 0.0408
_refine_ls_R_factor_gt 0.0262
_refine_ls_shift/su_max 0.004
_refine_ls_shift/su_mean 0.000
_refine_ls_structure_factor_coef Fsqd
_refine_ls_weighting_details 'w=1/[\s^2^(Fo^2^)+(0.0225P)^2^+0.4014P] where P=(Fo^2^+2Fc^2^)/3'
_refine_ls_weighting_scheme calc
_refine_ls_wR_factor_gt 0.0527
_refine_ls_wR_factor_ref 0.0566
_reflns_Friedel_coverage 0.000
_reflns_number_gt 11437
_reflns_number_total 14207
_reflns_threshold_expression 'I > 2\s(I)'
_cod_data_source_file d1ob00367d2.cif
_cod_data_source_block 13680sadabs
_cod_depositor_comments 'Adding full bibliography for 7158061--7158068.cif.'
_cod_database_code 7158062
_shelx_space_group_comment
;
The symmetry employed for this shelxl refinement is uniquely defined
by the following loop, which should always be used as a source of
symmetry information in preference to the above space-group names.
They are only intended as comments.
;
_shelx_estimated_absorpt_t_max 0.887
_shelx_estimated_absorpt_t_min 0.544
_olex2_refinement_description
;
1. Fixed Uiso
 At 1.2 times of:
  All C(H) groups
2.a Aromatic/amide H refined with riding coordinates:
 C3(H3), C4(H4), C5(H5), C8(H8), C9(H9), C10(H10), C14(H14), C15(H15),
 C16(H16), C17(H17), C18(H18), C20(H20), C21(H21), C22(H22), C23(H23), C24(H24),
  C26(H26), C27(H27), C28(H28), C29(H29), C30(H30), C32(H32), C33(H33),
 C34(H34), C35(H35), C36(H36)
;
_olex2_submission_special_instructions 'No special instructions were received'
_shelx_shelxl_version_number 2018/3

loop_
_space_group_symop_operation_xyz
'x, y, z'
'-x, -y, -z'

loop_
_atom_site_label
_atom_site_type_symbol
_atom_site_fract_x
_atom_site_fract_y
_atom_site_fract_z
_atom_site_U_iso_or_equiv
_atom_site_adp_type
_atom_site_occupancy
_atom_site_site_symmetry_order
_atom_site_calc_flag
_atom_site_refinement_flags_posn
_atom_site_refinement_flags_adp
_atom_site_refinement_flags_occupancy
_atom_site_disorder_assembly
_atom_site_disorder_group
Bi1 Bi 0.08380(2) 0.27795(2) 0.21731(2) 0.01452(2) Uani 1 1 d . . . . .
Bi2 Bi 0.47207(2) 0.74102(2) 0.32301(2) 0.01533(2) Uani 1 1 d . . . . .
Cl1 Cl 0.25225(7) 0.12772(5) 0.24622(4) 0.02231(12) Uani 1 1 d . . . . .
Cl2 Cl -0.07976(7) 0.43405(5) 0.19479(4) 0.02215(12) Uani 1 1 d . . . . .
Cl3 Cl 0.55119(8) 0.55343(5) 0.23961(4) 0.02584(14) Uani 1 1 d . . . . .
Cl4 Cl 0.36585(8) 0.92385(6) 0.40099(5) 0.03218(16) Uani 1 1 d . . . . .
O1 O 0.25485(19) 0.50534(14) 0.37376(10) 0.0168(3) Uani 1 1 d . . . . .
C1 C 0.1702(3) 0.4260(2) 0.41048(15) 0.0166(5) Uani 1 1 d . . . . .
C2 C 0.0837(3) 0.3344(2) 0.36357(15) 0.0189(5) Uani 1 1 d . . . . .
C3 C 0.0011(3) 0.2653(2) 0.41251(17) 0.0242(6) Uani 1 1 d . . . . .
H3 H -0.060837 0.202169 0.381692 0.029 Uiso 1 1 calc R U . . .
C4 C 0.0093(3) 0.2889(2) 0.50680(18) 0.0274(6) Uani 1 1 d . . . . .
H4 H -0.049218 0.242257 0.539340 0.033 Uiso 1 1 calc R U . . .
C5 C 0.1004(3) 0.3782(2) 0.55341(17) 0.0238(6) Uani 1 1 d . . . . .
H5 H 0.107384 0.392040 0.617415 0.029 Uiso 1 1 calc R U . . .
C6 C 0.1822(3) 0.4481(2) 0.50498(16) 0.0185(5) Uani 1 1 d . . . . .
C7 C 0.2860(3) 0.5467(2) 0.52830(16) 0.0195(5) Uani 1 1 d . . . . .
C8 C 0.3466(3) 0.6106(2) 0.60945(17) 0.0263(6) Uani 1 1 d . . . . .
H8 H 0.321810 0.590251 0.665449 0.032 Uiso 1 1 calc R U . . .
C9 C 0.4431(4) 0.7037(3) 0.60618(18) 0.0336(7) Uani 1 1 d . . . . .
H9 H 0.487628 0.746358 0.660690 0.040 Uiso 1 1 calc R U . . .
C10 C 0.4773(3) 0.7372(3) 0.52511(17) 0.0299(7) Uani 1 1 d . . . . .
H10 H 0.541915 0.803110 0.525056 0.036 Uiso 1 1 calc R U . . .
C11 C 0.4166(3) 0.6739(2) 0.44388(16) 0.0210(5) Uani 1 1 d . . . . .
C12 C 0.3246(3) 0.5781(2) 0.44688(16) 0.0188(5) Uani 1 1 d . . . . .
C13 C 0.2430(3) 0.32368(19) 0.11666(15) 0.0179(5) Uani 1 1 d . . . . .
C14 C 0.3899(3) 0.3039(2) 0.12252(18) 0.0250(6) Uani 1 1 d . . . . .
H14 H 0.426412 0.275766 0.171905 0.030 Uiso 1 1 calc R U . . .
C15 C 0.4831(3) 0.3261(3) 0.0546(2) 0.0319(7) Uani 1 1 d . . . . .
H15 H 0.585245 0.313585 0.057408 0.038 Uiso 1 1 calc R U . . .
C16 C 0.4294(4) 0.3663(2) -0.01707(18) 0.0286(6) Uani 1 1 d . . . . .
H16 H 0.494151 0.379800 -0.063920 0.034 Uiso 1 1 calc R U . . .
C17 C 0.2833(4) 0.3868(2) -0.02123(17) 0.0276(6) Uani 1 1 d . . . . .
H17 H 0.247435 0.415362 -0.070602 0.033 Uiso 1 1 calc R U . . .
C18 C 0.1867(3) 0.3662(2) 0.04645(16) 0.0219(5) Uani 1 1 d . . . . .
H18 H 0.085328 0.380924 0.044448 0.026 Uiso 1 1 calc R U . . .
C19 C -0.0968(3) 0.1451(2) 0.16635(16) 0.0169(5) Uani 1 1 d . . . . .
C20 C -0.0589(3) 0.0420(2) 0.1227(2) 0.0284(6) Uani 1 1 d . . . . .
H20 H 0.042707 0.027960 0.115965 0.034 Uiso 1 1 calc R U . . .
C21 C -0.1708(3) -0.0415(2) 0.0885(2) 0.0313(7) Uani 1 1 d . . . . .
H21 H -0.145646 -0.112517 0.057062 0.038 Uiso 1 1 calc R U . . .
C22 C -0.3166(3) -0.0221(2) 0.0998(2) 0.0288(6) Uani 1 1 d . . . . .
H22 H -0.392602 -0.080001 0.077218 0.035 Uiso 1 1 calc R U . . .
C23 C -0.3539(3) 0.0817(3) 0.1441(2) 0.0369(8) Uani 1 1 d . . . . .
H23 H -0.455642 0.094957 0.151780 0.044 Uiso 1 1 calc R U . . .
C24 C -0.2437(3) 0.1667(2) 0.1773(2) 0.0294(6) Uani 1 1 d . . . . .
H24 H -0.268870 0.238518 0.207096 0.035 Uiso 1 1 calc R U . . .
C25 C 0.6985(3) 0.8252(2) 0.32914(16) 0.0192(5) Uani 1 1 d . . . . .
C26 C 0.7312(3) 0.9221(2) 0.39264(19) 0.0240(5) Uani 1 1 d . . . . .
H26 H 0.656546 0.953593 0.431152 0.029 Uiso 1 1 calc R U . . .
C27 C 0.8755(3) 0.9725(2) 0.3990(2) 0.0306(7) Uani 1 1 d . . . . .
H27 H 0.901325 1.037452 0.444180 0.037 Uiso 1 1 calc R U . . .
C28 C 0.9818(3) 0.9299(3) 0.3409(2) 0.0361(7) Uani 1 1 d . . . . .
H28 H 1.079255 0.967165 0.344359 0.043 Uiso 1 1 calc R U . . .
C29 C 0.9474(3) 0.8330(3) 0.2774(2) 0.0371(8) Uani 1 1 d . . . . .
H29 H 1.021688 0.803559 0.237701 0.045 Uiso 1 1 calc R U . . .
C30 C 0.8056(3) 0.7784(3) 0.27105(18) 0.0267(6) Uani 1 1 d . . . . .
H30 H 0.781786 0.710732 0.228252 0.032 Uiso 1 1 calc R U . . .
C31 C 0.3282(3) 0.74532(19) 0.20664(15) 0.0156(4) Uani 1 1 d . . . . .
C32 C 0.3353(3) 0.8458(2) 0.17677(17) 0.0191(5) Uani 1 1 d . . . . .
H32 H 0.393234 0.910509 0.208730 0.023 Uiso 1 1 calc R U . . .
C33 C 0.2559(3) 0.8498(2) 0.09896(17) 0.0218(5) Uani 1 1 d . . . . .
H33 H 0.262302 0.917015 0.075653 0.026 Uiso 1 1 calc R U . . .
C34 C 0.1679(3) 0.7571(2) 0.05550(17) 0.0255(6) Uani 1 1 d . . . . .
H34 H 0.113106 0.760553 0.002484 0.031 Uiso 1 1 calc R U . . .
C35 C 0.1586(4) 0.6589(2) 0.08837(19) 0.0296(6) Uani 1 1 d . . . . .
H35 H 0.095668 0.595839 0.058340 0.035 Uiso 1 1 calc R U . . .
C36 C 0.2399(3) 0.6506(2) 0.16473(17) 0.0248(6) Uani 1 1 d . . . . .
H36 H 0.234992 0.582867 0.187152 0.030 Uiso 1 1 calc R U . . .

loop_
_atom_site_aniso_label
_atom_site_aniso_U_11
_atom_site_aniso_U_22
_atom_site_aniso_U_33
_atom_site_aniso_U_23
_atom_site_aniso_U_13
_atom_site_aniso_U_12
Bi1 0.01642(5) 0.01336(4) 0.01360(4) 0.00216(3) 0.00043(3) 0.00151(3)
Bi2 0.01378(5) 0.01791(4) 0.01293(4) 0.00001(3) 0.00118(3) 0.00071(3)
Cl1 0.0196(3) 0.0176(3) 0.0307(3) 0.0066(2) -0.0035(2) 0.0032(2)
Cl2 0.0249(3) 0.0193(3) 0.0242(3) 0.0066(2) 0.0035(2) 0.0078(2)
Cl3 0.0357(4) 0.0195(3) 0.0230(3) 0.0029(2) 0.0025(3) 0.0090(3)
Cl4 0.0282(4) 0.0358(4) 0.0267(3) -0.0136(3) -0.0050(3) 0.0150(3)
O1 0.0204(9) 0.0183(8) 0.0109(7) 0.0031(6) -0.0007(6) -0.0023(7)
C1 0.0199(13) 0.0184(11) 0.0129(10) 0.0055(8) 0.0031(9) 0.0040(9)
C2 0.0272(14) 0.0178(11) 0.0124(10) 0.0044(8) 0.0026(9) 0.0031(10)
C3 0.0346(16) 0.0182(12) 0.0207(12) 0.0068(9) 0.0023(11) 0.0009(11)
C4 0.0386(18) 0.0228(13) 0.0228(13) 0.0104(10) 0.0063(12) 0.0009(12)
C5 0.0339(16) 0.0245(13) 0.0157(11) 0.0087(9) 0.0065(10) 0.0063(11)
C6 0.0229(13) 0.0197(11) 0.0146(10) 0.0059(8) -0.0003(9) 0.0053(10)
C7 0.0222(13) 0.0246(12) 0.0127(10) 0.0060(9) 0.0009(9) 0.0019(10)
C8 0.0305(16) 0.0351(15) 0.0122(10) 0.0037(10) -0.0025(10) -0.0006(12)
C9 0.0334(17) 0.0469(18) 0.0155(12) 0.0002(12) -0.0070(11) -0.0102(14)
C10 0.0271(16) 0.0419(17) 0.0165(12) 0.0023(11) -0.0032(10) -0.0118(13)
C11 0.0187(13) 0.0283(13) 0.0147(10) 0.0030(9) 0.0009(9) -0.0027(10)
C12 0.0182(13) 0.0244(12) 0.0128(10) 0.0023(9) -0.0021(9) 0.0001(10)
C13 0.0238(13) 0.0154(10) 0.0129(10) -0.0001(8) 0.0026(9) -0.0009(9)
C14 0.0228(14) 0.0311(14) 0.0226(12) 0.0075(11) 0.0041(10) 0.0056(11)
C15 0.0251(16) 0.0366(16) 0.0332(15) 0.0036(12) 0.0124(12) 0.0062(13)
C16 0.0404(18) 0.0229(13) 0.0205(12) 0.0003(10) 0.0149(12) 0.0000(12)
C17 0.0425(19) 0.0243(13) 0.0157(11) 0.0043(10) 0.0033(11) 0.0008(12)
C18 0.0278(15) 0.0198(12) 0.0172(11) 0.0025(9) -0.0003(10) -0.0006(10)
C19 0.0172(12) 0.0164(11) 0.0169(10) 0.0041(8) 0.0010(9) -0.0004(9)
C20 0.0165(14) 0.0253(13) 0.0393(16) -0.0055(12) -0.0023(11) 0.0057(11)
C21 0.0276(16) 0.0215(13) 0.0407(17) -0.0041(12) -0.0028(13) 0.0034(11)
C22 0.0212(15) 0.0263(14) 0.0370(16) 0.0054(12) 0.0005(12) -0.0056(11)
C23 0.0162(15) 0.0290(15) 0.062(2) 0.0018(14) 0.0079(14) -0.0021(12)
C24 0.0201(15) 0.0196(12) 0.0459(17) -0.0004(12) 0.0091(12) 0.0027(10)
C25 0.0145(12) 0.0255(12) 0.0181(11) 0.0076(9) -0.0008(9) -0.0021(10)
C26 0.0233(14) 0.0198(12) 0.0279(13) 0.0044(10) -0.0009(11) -0.0031(10)
C27 0.0300(17) 0.0243(14) 0.0371(16) 0.0114(12) -0.0109(13) -0.0103(12)
C28 0.0190(15) 0.051(2) 0.0435(18) 0.0281(16) -0.0035(13) -0.0078(14)
C29 0.0169(15) 0.065(2) 0.0351(16) 0.0215(16) 0.0097(12) 0.0086(14)
C30 0.0193(14) 0.0387(16) 0.0229(13) 0.0063(11) 0.0035(10) 0.0062(12)
C31 0.0154(12) 0.0167(10) 0.0141(10) 0.0007(8) 0.0011(8) 0.0035(9)
C32 0.0169(12) 0.0180(11) 0.0214(11) 0.0020(9) 0.0052(9) 0.0006(9)
C33 0.0204(13) 0.0234(12) 0.0238(12) 0.0078(10) 0.0060(10) 0.0075(10)
C34 0.0299(16) 0.0295(14) 0.0185(12) 0.0056(10) -0.0027(11) 0.0089(12)
C35 0.0380(18) 0.0212(13) 0.0275(14) 0.0006(10) -0.0131(12) 0.0021(12)
C36 0.0330(16) 0.0196(12) 0.0206(12) 0.0024(9) -0.0069(11) 0.0005(11)

loop_
_atom_type_symbol
_atom_type_description
_atom_type_scat_dispersion_real
_atom_type_scat_dispersion_imag
_atom_type_scat_source
C C 0.0033 0.0016 'International Tables Vol C Tables 4.2.6.8 and 6.1.1.4'
H H 0.0000 0.0000 'International Tables Vol C Tables 4.2.6.8 and 6.1.1.4'
Bi Bi -4.1077 10.2566 'International Tables Vol C Tables 4.2.6.8 and 6.1.1.4'
Cl Cl 0.1484 0.1585 'International Tables Vol C Tables 4.2.6.8 and 6.1.1.4'
O O 0.0106 0.0060 'International Tables Vol C Tables 4.2.6.8 and 6.1.1.4'

loop_
_exptl_crystal_face_index_h
_exptl_crystal_face_index_k
_exptl_crystal_face_index_l
_exptl_crystal_face_perp_dist
0.00 1.00 0.00 0.0050
0.00 -1.00 0.00 0.0050
0.00 0.00 1.00 0.0150
0.00 0.00 -1.00 0.0150
1.00 0.00 0.00 0.0300
-1.00 0.00 0.00 0.0150

loop_
_geom_angle_atom_site_label_1
_geom_angle_atom_site_label_2
_geom_angle_atom_site_label_3
_geom_angle
_geom_angle_site_symmetry_1
_geom_angle_site_symmetry_3
_geom_angle_publ_flag
Cl1 Bi1 Cl2 177.46(2) . . ?
C2 Bi1 Cl1 86.64(7) . . ?
C2 Bi1 Cl2 91.17(7) . . ?
C2 Bi1 C13 130.24(9) . . ?
C2 Bi1 C19 113.08(9) . . ?
C13 Bi1 Cl1 89.26(7) . . ?
C13 Bi1 Cl2 91.19(7) . . ?
C19 Bi1 Cl1 90.29(7) . . ?
C19 Bi1 Cl2 91.75(7) . . ?
C19 Bi1 C13 116.51(8) . . ?
Cl3 Bi2 Cl4 174.32(2) . . ?
C11 Bi2 Cl3 92.41(7) . . ?
C11 Bi2 Cl4 87.53(7) . . ?
C11 Bi2 C25 112.86(9) . . ?
C11 Bi2 C31 128.63(9) . . ?
C25 Bi2 Cl3 93.52(7) . . ?
C25 Bi2 Cl4 91.74(7) . . ?
C31 Bi2 Cl3 88.73(6) . . ?
C31 Bi2 Cl4 86.88(6) . . ?
C31 Bi2 C25 118.32(9) . . ?
C1 O1 C12 104.98(18) . . ?
O1 C1 C6 111.9(2) . . ?
C2 C1 O1 126.3(2) . . ?
C2 C1 C6 121.7(2) . . ?
C1 C2 Bi1 124.53(17) . . ?
C1 C2 C3 118.3(2) . . ?
C3 C2 Bi1 116.85(18) . . ?
C2 C3 H3 119.9 . . ?
C2 C3 C4 120.2(2) . . ?
C4 C3 H3 119.9 . . ?
C3 C4 H4 119.3 . . ?
C5 C4 C3 121.4(2) . . ?
C5 C4 H4 119.3 . . ?
C4 C5 H5 120.6 . . ?
C4 C5 C6 118.7(2) . . ?
C6 C5 H5 120.6 . . ?
C1 C6 C7 105.3(2) . . ?
C5 C6 C1 119.6(2) . . ?
C5 C6 C7 135.0(2) . . ?
C8 C7 C6 134.4(2) . . ?
C12 C7 C6 105.9(2) . . ?
C12 C7 C8 119.7(2) . . ?
C7 C8 H8 120.8 . . ?
C9 C8 C7 118.4(2) . . ?
C9 C8 H8 120.8 . . ?
C8 C9 H9 119.1 . . ?
C8 C9 C10 121.8(3) . . ?
C10 C9 H9 119.1 . . ?
C9 C10 H10 120.0 . . ?
C9 C10 C11 120.1(3) . . ?
C11 C10 H10 120.0 . . ?
C10 C11 Bi2 115.9(2) . . ?
C12 C11 Bi2 126.00(18) . . ?
C12 C11 C10 118.1(2) . . ?
O1 C12 C7 111.9(2) . . ?
C11 C12 O1 126.2(2) . . ?
C11 C12 C7 121.9(2) . . ?
C14 C13 Bi1 120.16(19) . . ?
C14 C13 C18 122.4(2) . . ?
C18 C13 Bi1 117.36(19) . . ?
C13 C14 H14 120.9 . . ?
C13 C14 C15 118.2(3) . . ?
C15 C14 H14 120.9 . . ?
C14 C15 H15 119.7 . . ?
C16 C15 C14 120.6(3) . . ?
C16 C15 H15 119.7 . . ?
C15 C16 H16 119.8 . . ?
C17 C16 C15 120.4(3) . . ?
C17 C16 H16 119.8 . . ?
C16 C17 H17 119.8 . . ?
C16 C17 C18 120.4(3) . . ?
C18 C17 H17 119.8 . . ?
C13 C18 C17 118.0(3) . . ?
C13 C18 H18 121.0 . . ?
C17 C18 H18 121.0 . . ?
C20 C19 Bi1 118.46(19) . . ?
C20 C19 C24 121.2(2) . . ?
C24 C19 Bi1 120.36(18) . . ?
C19 C20 H20 120.4 . . ?
C19 C20 C21 119.2(3) . . ?
C21 C20 H20 120.4 . . ?
C20 C21 H21 119.8 . . ?
C22 C21 C20 120.4(3) . . ?
C22 C21 H21 119.8 . . ?
C21 C22 H22 120.0 . . ?
C21 C22 C23 120.1(3) . . ?
C23 C22 H22 120.0 . . ?
C22 C23 H23 119.8 . . ?
C22 C23 C24 120.3(3) . . ?
C24 C23 H23 119.8 . . ?
C19 C24 C23 118.8(3) . . ?
C19 C24 H24 120.6 . . ?
C23 C24 H24 120.6 . . ?
C26 C25 Bi2 118.36(19) . . ?
C26 C25 C30 121.9(3) . . ?
C30 C25 Bi2 119.72(19) . . ?
C25 C26 H26 120.9 . . ?
C25 C26 C27 118.3(3) . . ?
C27 C26 H26 120.9 . . ?
C26 C27 H27 119.5 . . ?
C28 C27 C26 120.9(3) . . ?
C28 C27 H27 119.5 . . ?
C27 C28 H28 120.0 . . ?
C27 C28 C29 120.1(3) . . ?
C29 C28 H28 120.0 . . ?
C28 C29 H29 119.7 . . ?
C28 C29 C30 120.6(3) . . ?
C30 C29 H29 119.7 . . ?
C25 C30 H30 120.9 . . ?
C29 C30 C25 118.2(3) . . ?
C29 C30 H30 120.9 . . ?
C32 C31 Bi2 116.25(17) . . ?
C32 C31 C36 122.8(2) . . ?
C36 C31 Bi2 120.90(18) . . ?
C31 C32 H32 120.9 . . ?
C31 C32 C33 118.3(2) . . ?
C33 C32 H32 120.9 . . ?
C32 C33 H33 119.9 . . ?
C34 C33 C32 120.2(2) . . ?
C34 C33 H33 119.9 . . ?
C33 C34 H34 119.8 . . ?
C33 C34 C35 120.3(3) . . ?
C35 C34 H34 119.8 . . ?
C34 C35 H35 119.5 . . ?
C34 C35 C36 121.1(3) . . ?
C36 C35 H35 119.5 . . ?
C31 C36 C35 117.1(2) . . ?
C31 C36 H36 121.4 . . ?
C35 C36 H36 121.4 . . ?

loop_
_geom_bond_atom_site_label_1
_geom_bond_atom_site_label_2
_geom_bond_distance
_geom_bond_site_symmetry_2
_geom_bond_publ_flag
Bi1 Cl1 2.5816(6) . ?
Bi1 Cl2 2.5827(6) . ?
Bi1 C2 2.184(2) . ?
Bi1 C13 2.213(2) . ?
Bi1 C19 2.213(2) . ?
Bi2 Cl3 2.5496(6) . ?
Bi2 Cl4 2.5769(6) . ?
Bi2 C11 2.186(3) . ?
Bi2 C25 2.197(3) . ?
Bi2 C31 2.194(2) . ?
O1 C1 1.381(3) . ?
O1 C12 1.384(3) . ?
C1 C2 1.375(3) . ?
C1 C6 1.403(3) . ?
C2 C3 1.395(4) . ?
C3 H3 0.9500 . ?
C3 C4 1.398(4) . ?
C4 H4 0.9500 . ?
C4 C5 1.375(4) . ?
C5 H5 0.9500 . ?
C5 C6 1.394(4) . ?
C6 C7 1.441(4) . ?
C7 C8 1.398(4) . ?
C7 C12 1.396(3) . ?
C8 H8 0.9500 . ?
C8 C9 1.376(4) . ?
C9 H9 0.9500 . ?
C9 C10 1.393(4) . ?
C10 H10 0.9500 . ?
C10 C11 1.397(4) . ?
C11 C12 1.379(4) . ?
C13 C14 1.375(4) . ?
C13 C18 1.383(4) . ?
C14 H14 0.9500 . ?
C14 C15 1.383(4) . ?
C15 H15 0.9500 . ?
C15 C16 1.376(4) . ?
C16 H16 0.9500 . ?
C16 C17 1.368(4) . ?
C17 H17 0.9500 . ?
C17 C18 1.392(4) . ?
C18 H18 0.9500 . ?
C19 C20 1.374(4) . ?
C19 C24 1.380(4) . ?
C20 H20 0.9500 . ?
C20 C21 1.389(4) . ?
C21 H21 0.9500 . ?
C21 C22 1.364(4) . ?
C22 H22 0.9500 . ?
C22 C23 1.382(4) . ?
C23 H23 0.9500 . ?
C23 C24 1.387(4) . ?
C24 H24 0.9500 . ?
C25 C26 1.376(4) . ?
C25 C30 1.393(4) . ?
C26 H26 0.9500 . ?
C26 C27 1.385(4) . ?
C27 H27 0.9500 . ?
C27 C28 1.371(5) . ?
C28 H28 0.9500 . ?
C28 C29 1.377(5) . ?
C29 H29 0.9500 . ?
C29 C30 1.383(4) . ?
C30 H30 0.9500 . ?
C31 C32 1.383(3) . ?
C31 C36 1.383(3) . ?
C32 H32 0.9500 . ?
C32 C33 1.387(4) . ?
C33 H33 0.9500 . ?
C33 C34 1.372(4) . ?
C34 H34 0.9500 . ?
C34 C35 1.379(4) . ?
C35 H35 0.9500 . ?
C35 C36 1.390(4) . ?
C36 H36 0.9500 . ?

loop_
_geom_torsion_atom_site_label_1
_geom_torsion_atom_site_label_2
_geom_torsion_atom_site_label_3
_geom_torsion_atom_site_label_4
_geom_torsion
_geom_torsion_site_symmetry_1
_geom_torsion_site_symmetry_2
_geom_torsion_site_symmetry_3
_geom_torsion_site_symmetry_4
_geom_torsion_publ_flag
Bi1 C2 C3 C4 172.6(2) . . . . ?
Bi1 C13 C14 C15 175.3(2) . . . . ?
Bi1 C13 C18 C17 -174.93(18) . . . . ?
Bi1 C19 C20 C21 -178.6(2) . . . . ?
Bi1 C19 C24 C23 179.6(2) . . . . ?
Bi2 C11 C12 O1 2.2(4) . . . . ?
Bi2 C11 C12 C7 -174.7(2) . . . . ?
Bi2 C25 C26 C27 177.3(2) . . . . ?
Bi2 C25 C30 C29 -179.3(2) . . . . ?
Bi2 C31 C32 C33 174.73(18) . . . . ?
Bi2 C31 C36 C35 -176.4(2) . . . . ?
O1 C1 C2 Bi1 9.3(4) . . . . ?
O1 C1 C2 C3 -177.6(2) . . . . ?
O1 C1 C6 C5 178.1(2) . . . . ?
O1 C1 C6 C7 -1.9(3) . . . . ?
C1 O1 C12 C7 -0.1(3) . . . . ?
C1 O1 C12 C11 -177.2(3) . . . . ?
C1 C2 C3 C4 -1.0(4) . . . . ?
C1 C6 C7 C8 -179.3(3) . . . . ?
C1 C6 C7 C12 1.8(3) . . . . ?
C2 C1 C6 C5 -2.5(4) . . . . ?
C2 C1 C6 C7 177.6(2) . . . . ?
C2 C3 C4 C5 -1.5(5) . . . . ?
C3 C4 C5 C6 2.0(4) . . . . ?
C4 C5 C6 C1 -0.1(4) . . . . ?
C4 C5 C6 C7 179.9(3) . . . . ?
C5 C6 C7 C8 0.7(6) . . . . ?
C5 C6 C7 C12 -178.2(3) . . . . ?
C6 C1 C2 Bi1 -170.10(19) . . . . ?
C6 C1 C2 C3 3.0(4) . . . . ?
C6 C7 C8 C9 -178.6(3) . . . . ?
C6 C7 C12 O1 -1.1(3) . . . . ?
C6 C7 C12 C11 176.2(2) . . . . ?
C7 C8 C9 C10 2.1(5) . . . . ?
C8 C7 C12 O1 179.8(2) . . . . ?
C8 C7 C12 C11 -2.9(4) . . . . ?
C8 C9 C10 C11 -1.9(5) . . . . ?
C9 C10 C11 Bi2 177.3(2) . . . . ?
C9 C10 C11 C12 -0.7(5) . . . . ?
C10 C11 C12 O1 180.0(3) . . . . ?
C10 C11 C12 C7 3.1(4) . . . . ?
C12 O1 C1 C2 -178.2(3) . . . . ?
C12 O1 C1 C6 1.3(3) . . . . ?
C12 C7 C8 C9 0.2(4) . . . . ?
C13 C14 C15 C16 -0.4(4) . . . . ?
C14 C13 C18 C17 1.5(4) . . . . ?
C14 C15 C16 C17 1.3(4) . . . . ?
C15 C16 C17 C18 -0.7(4) . . . . ?
C16 C17 C18 C13 -0.6(4) . . . . ?
C18 C13 C14 C15 -1.0(4) . . . . ?
C19 C20 C21 C22 -1.4(5) . . . . ?
C20 C19 C24 C23 0.6(5) . . . . ?
C20 C21 C22 C23 1.2(5) . . . . ?
C21 C22 C23 C24 0.0(5) . . . . ?
C22 C23 C24 C19 -0.8(5) . . . . ?
C24 C19 C20 C21 0.5(4) . . . . ?
C25 C26 C27 C28 2.8(4) . . . . ?
C26 C25 C30 C29 -1.1(4) . . . . ?
C26 C27 C28 C29 -2.7(5) . . . . ?
C27 C28 C29 C30 0.6(5) . . . . ?
C28 C29 C30 C25 1.3(5) . . . . ?
C30 C25 C26 C27 -0.9(4) . . . . ?
C31 C32 C33 C34 2.6(4) . . . . ?
C32 C31 C36 C35 1.4(4) . . . . ?
C32 C33 C34 C35 -0.5(4) . . . . ?
C33 C34 C35 C36 -1.3(5) . . . . ?
C34 C35 C36 C31 0.9(4) . . . . ?
C36 C31 C32 C33 -3.1(4) . . . . ?
